data_4122231
loop_
_publ_author_name
'Baruah, Hemanta'
'Day, Cynthia S.'
'Wright, Marcus W.'
'Bierbach, Ulrich'

_publ_section_title
;
 Metal-intercalator-mediated self-association and one-dimensional
 aggregation in the structure of the excised major DNA adduct of a
 platinum-acridine agent.
;
_journal_issue 14
_journal_name_full 'Journal of the American Chemical Society'
_journal_page_first 4492
_journal_page_last 4493
_journal_paper_doi 10.1021/ja038592j
_journal_volume 126
_journal_year 2004
_chemical_formula_sum 'C30 H61 Cl2 N11 O14 Pt S'
_chemical_formula_weight 1097.95
_space_group_IT_number 5
_symmetry_cell_setting monoclinic
_symmetry_Int_Tables_number 5
_symmetry_space_group_name_Hall 'C 2y'
_symmetry_space_group_name_H-M 'C 1 2 1'
_atom_sites_solution_hydrogens geom
_atom_sites_solution_primary direct
_atom_sites_solution_secondary difmap
_audit_creation_method SHELXTL
_cell_angle_alpha 90.00
_cell_angle_beta 90.1560(10)
_cell_angle_gamma 90.00
_cell_formula_units_Z 8
_cell_length_a 29.782(2)
_cell_length_b 14.5982(12)
_cell_length_c 20.4603(16)
_cell_measurement_reflns_used 7062
_cell_measurement_temperature 193(2)
_cell_measurement_theta_max 27.50
_cell_measurement_theta_min 3.82
_cell_volume 8895.4(12)
_computing_cell_refinement 'Bruker SMART'
_computing_data_collection 'Bruker SMART'
_computing_data_reduction 'Bruker SAINT'
_computing_molecular_graphics 'Bruker SHELXTL'
_computing_publication_material 'Bruker SHELXTL'
_computing_structure_refinement 'Bruker SHELXTL'
_computing_structure_solution 'Bruker SHELXTL'
_diffrn_ambient_temperature 193(2)
_diffrn_measured_fraction_theta_full 0.959
_diffrn_measured_fraction_theta_max 0.959
_diffrn_measurement_device_type 'Bruker APEX CCD area detector'
_diffrn_measurement_method 'phi and omega scans'
_diffrn_radiation_monochromator graphite
_diffrn_radiation_probe x-ray
_diffrn_radiation_type MoK\a
_diffrn_radiation_wavelength 0.71073
_diffrn_reflns_av_R_equivalents 0.0324
_diffrn_reflns_av_sigmaI/netI 0.0713
_diffrn_reflns_limit_h_max 42
_diffrn_reflns_limit_h_min -39
_diffrn_reflns_limit_k_max 20
_diffrn_reflns_limit_k_min -20
_diffrn_reflns_limit_l_max 28
_diffrn_reflns_limit_l_min -28
_diffrn_reflns_number 43410
_diffrn_reflns_theta_full 30.50
_diffrn_reflns_theta_max 30.50
_diffrn_reflns_theta_min 3.82
_diffrn_source 'fine-focus sealed tube'
_exptl_absorpt_coefficient_mu 3.39
_exptl_absorpt_correction_T_max 1.000
_exptl_absorpt_correction_T_min 0.691
_exptl_absorpt_correction_type multi-scan
_exptl_absorpt_process_details SADABS
_exptl_crystal_colour 'Pale yellow'
_exptl_crystal_density_diffrn 1.640
_exptl_crystal_density_meas 0
_exptl_crystal_density_method 'not measured'
_exptl_crystal_description 'Rectangular parallelepiped'
_exptl_crystal_F_000 4464
_exptl_crystal_size_max 0.46
_exptl_crystal_size_mid 0.11
_exptl_crystal_size_min 0.094
_refine_diff_density_max 2.309
_refine_diff_density_min -0.982
_refine_diff_density_rms 0.143
_refine_ls_abs_structure_details 'Flack H D (1983), Acta Cryst. A39, 876-881'
_refine_ls_abs_structure_Flack 0.016(4)
_refine_ls_extinction_method none
_refine_ls_goodness_of_fit_ref 1.002
_refine_ls_hydrogen_treatment mixed
_refine_ls_matrix_type full
_refine_ls_number_parameters 1123
_refine_ls_number_reflns 24724
_refine_ls_number_restraints 10
_refine_ls_restrained_S_all 1.002
_refine_ls_R_factor_all 0.0563
_refine_ls_R_factor_gt 0.0414
_refine_ls_shift/su_max 0.189
_refine_ls_shift/su_mean 0.004
_refine_ls_structure_factor_coef Fsqd
_refine_ls_weighting_details 'calc w=1/[\s^2^(Fo^2^)+(0.0425P)^2^+0.0000P] where P=(Fo^2^+2Fc^2^)/3'
_refine_ls_weighting_scheme calc
_refine_ls_wR_factor_gt 0.0918
_refine_ls_wR_factor_ref 0.0966
_reflns_number_gt 20426
_reflns_number_total 24724
_reflns_threshold_expression >2sigma(I)
_cod_data_source_file ja038592jsi20040218_105257.cif
_cod_data_source_block c:\userdata\xray\a01a\a01afsn
_cod_original_sg_symbol_H-M C2
_cod_database_code 4122231

loop_
_symmetry_equiv_pos_as_xyz
'x, y, z'
'-x, y, -z'
'x+1/2, y+1/2, z'
'-x+1/2, y+1/2, -z'

loop_
_atom_site_label
_atom_site_type_symbol
_atom_site_fract_x
_atom_site_fract_y
_atom_site_fract_z
_atom_site_U_iso_or_equiv
_atom_site_adp_type
_atom_site_occupancy
_atom_site_symmetry_multiplicity
_atom_site_calc_flag
_atom_site_refinement_flags
Pt1 Pt -0.166762(6) -0.305354(12) -0.217300(9) 0.02587(5) Uani 1 1 d .
S1 S -0.16742(5) -0.29019(12) -0.10565(7) 0.0349(4) Uani 1 1 d .
O1 O -0.18054(15) 0.1311(3) -0.2379(2) 0.0372(10) Uani 1 1 d .
O2 O -0.22158(14) 0.2301(3) -0.1114(2) 0.0458(10) Uani 1 1 d .
H2O H -0.2385 0.2445 -0.1427 0.069 Uiso 1 1 calc R
O3 O -0.09488(16) 0.2197(3) -0.2152(2) 0.0484(11) Uani 1 1 d .
H3O H -0.1014 0.1590 -0.2275 0.073 Uiso 1 1 d .
O4 O -0.06275(13) -0.2433(3) -0.2474(2) 0.0392(10) Uani 1 1 d .
N1 N -0.03948(15) -0.0955(3) -0.2442(2) 0.0265(10) Uani 1 1 d .
H1N H -0.011(2) -0.110(4) -0.239(3) 0.032(5) Uiso 1 1 d .
N3 N -0.08832(15) 0.0314(3) -0.2260(2) 0.0279(10) Uani 1 1 d .
N7 N -0.15769(16) -0.1672(4) -0.2188(2) 0.0255(10) Uani 1 1 d .
N9 N -0.16460(15) -0.0181(4) -0.2047(2) 0.0276(10) Uani 1 1 d .
N10 N -0.01336(15) 0.0531(4) -0.2442(2) 0.0345(11) Uani 1 1 d D
H101 H 0.0129(9) 0.030(4) -0.239(3) 0.032(5) Uiso 1 1 d D
H102 H -0.014(2) 0.112(4) -0.231(3) 0.032(5) Uiso 1 1 d .
N11 N -0.17508(16) -0.4409(5) -0.2249(2) 0.0317(11) Uani 1 1 d .
H111 H -0.1475 -0.4694 -0.2236 0.038 Uiso 1 1 calc R
H112 H -0.1917 -0.4618 -0.1901 0.038 Uiso 1 1 calc R
N12 N -0.17226(17) -0.3134(5) -0.3176(2) 0.0367(12) Uani 1 1 d .
H121 H -0.1970 -0.2808 -0.3312 0.044 Uiso 1 1 calc R
H122 H -0.1473 -0.2875 -0.3365 0.044 Uiso 1 1 calc R
N13 N -0.12521(16) -0.4514(4) -0.0836(2) 0.0392(12) Uani 1 1 d .
N14 N -0.18940(17) -0.4200(4) -0.0246(2) 0.0397(13) Uani 1 1 d .
H14N H -0.1819 -0.4711 -0.0008 0.032(5) Uiso 1 1 d .
N15 N -0.00734(18) -0.3629(4) -0.0856(3) 0.0361(12) Uani 1 1 d .
H15N H 0.006(2) -0.418(4) -0.097(3) 0.032(5) Uiso 1 1 d .
N16 N 0.06388(18) -0.1199(4) -0.0893(3) 0.0388(13) Uani 1 1 d .
H16N H 0.078(2) -0.071(4) -0.082(3) 0.032(5) Uiso 1 1 d .
C2 C -0.04824(19) -0.0040(4) -0.2379(3) 0.0288(12) Uani 1 1 d .
C4 C -0.12126(17) -0.0331(4) -0.2206(3) 0.0276(11) Uani 1 1 d .
C5 C -0.11572(19) -0.1261(4) -0.2298(3) 0.0300(12) Uani 1 1 d .
C6 C -0.07231(19) -0.1636(4) -0.2416(3) 0.0306(12) Uani 1 1 d .
C8 C -0.1847(2) -0.1015(5) -0.2046(3) 0.0349(14) Uani 1 1 d .
H8 H -0.2156 -0.1104 -0.1949 0.042 Uiso 1 1 calc R
C11 C -0.1983(2) -0.4646(5) -0.2867(3) 0.0437(18) Uani 1 1 d .
H11A H -0.2305 -0.4488 -0.2838 0.052 Uiso 1 1 calc R
H11B H -0.1956 -0.5310 -0.2955 0.052 Uiso 1 1 calc R
C12 C -0.1766(3) -0.4112(5) -0.3400(3) 0.0451(18) Uani 1 1 d .
H12A H -0.1951 -0.4143 -0.3802 0.054 Uiso 1 1 calc R
H12B H -0.1466 -0.4369 -0.3498 0.054 Uiso 1 1 calc R
C13 C -0.15944(19) -0.3965(4) -0.0691(3) 0.0291(12) Uani 1 1 d .
C14 C -0.08345(19) -0.4183(4) -0.1136(3) 0.0344(14) Uani 1 1 d .
H14A H -0.0901 -0.3669 -0.1436 0.041 Uiso 1 1 calc R
H14B H -0.0693 -0.4681 -0.1392 0.041 Uiso 1 1 calc R
C15 C -0.0511(2) -0.3860(5) -0.0592(3) 0.0348(14) Uani 1 1 d .
H15A H -0.0640 -0.3317 -0.0372 0.042 Uiso 1 1 calc R
H15B H -0.0478 -0.4352 -0.0263 0.042 Uiso 1 1 calc R
C16 C 0.0135(2) -0.2803(4) -0.0910(3) 0.0330(14) Uani 1 1 d .
C17 C 0.06163(18) -0.2814(4) -0.1001(3) 0.0293(13) Uani 1 1 d .
C18 C 0.0865(2) -0.3637(5) -0.1089(3) 0.0405(15) Uani 1 1 d .
H18 H 0.0712 -0.4207 -0.1109 0.049 Uiso 1 1 calc R
C19 C 0.1323(2) -0.3615(6) -0.1144(4) 0.0502(19) Uani 1 1 d .
H19 H 0.1484 -0.4169 -0.1206 0.060 Uiso 1 1 calc R
C20 C 0.1550(2) -0.2800(5) -0.1112(3) 0.0456(18) Uani 1 1 d .
H20 H 0.1869 -0.2796 -0.1143 0.055 Uiso 1 1 calc R
C21 C 0.1329(2) -0.2011(6) -0.1036(3) 0.0453(17) Uani 1 1 d .
H21 H 0.1489 -0.1448 -0.1020 0.054 Uiso 1 1 calc R
C22 C 0.08570(19) -0.2015(5) -0.0980(3) 0.0337(14) Uani 1 1 d .
C23 C 0.0184(2) -0.1141(5) -0.0861(3) 0.0325(13) Uani 1 1 d .
C24 C -0.0013(2) -0.0264(6) -0.0808(3) 0.0455(17) Uani 1 1 d .
H24 H 0.0172 0.0266 -0.0806 0.055 Uiso 1 1 calc R
C25 C -0.0463(2) -0.0175(5) -0.0759(3) 0.0431(16) Uani 1 1 d .
H25 H -0.0593 0.0415 -0.0707 0.052 Uiso 1 1 calc R
C26 C -0.0735(2) -0.0945(5) -0.0785(3) 0.0408(16) Uani 1 1 d .
H26 H -0.1051 -0.0874 -0.0749 0.049 Uiso 1 1 calc R
C27 C -0.0560(2) -0.1802(5) -0.0861(3) 0.0344(14) Uani 1 1 d .
H27 H -0.0754 -0.2314 -0.0908 0.041 Uiso 1 1 calc R
C28 C -0.0083(2) -0.1926(5) -0.0869(3) 0.0350(14) Uani 1 1 d .
C29 C -0.1231(2) -0.5451(5) -0.0540(4) 0.0524(19) Uani 1 1 d .
H29A H -0.1520 -0.5761 -0.0602 0.079 Uiso 1 1 calc R
H29B H -0.1166 -0.5400 -0.0072 0.079 Uiso 1 1 calc R
H29C H -0.0994 -0.5806 -0.0753 0.079 Uiso 1 1 calc R
C30 C -0.2305(2) -0.3728(6) -0.0100(3) 0.056(2) Uani 1 1 d .
H30A H -0.2456 -0.4033 0.0266 0.083 Uiso 1 1 calc R
H30B H -0.2501 -0.3737 -0.0485 0.083 Uiso 1 1 calc R
H30C H -0.2238 -0.3093 0.0020 0.083 Uiso 1 1 calc R
C1' C -0.18680(18) 0.0660(5) -0.1854(3) 0.0338(12) Uani 1 1 d .
H1' H -0.2195 0.0546 -0.1784 0.041 Uiso 1 1 calc R
C2' C -0.1667(2) 0.1109(4) -0.1256(3) 0.0356(13) Uani 1 1 d .
H2'A H -0.1339 0.0999 -0.1231 0.043 Uiso 1 1 calc R
H2'B H -0.1809 0.0878 -0.0851 0.043 Uiso 1 1 calc R
C3' C -0.1768(2) 0.2120(5) -0.1358(3) 0.0366(15) Uani 1 1 d .
H3' H -0.1539 0.2519 -0.1142 0.044 Uiso 1 1 calc R
C4' C -0.1756(2) 0.2221(4) -0.2117(3) 0.0375(14) Uani 1 1 d .
H4' H -0.2016 0.2606 -0.2263 0.045 Uiso 1 1 calc R
C5' C -0.1328(2) 0.2633(5) -0.2366(3) 0.0496(17) Uani 1 1 d .
H5'A H -0.1333 0.2620 -0.2850 0.060 Uiso 1 1 calc R
H5'B H -0.1314 0.3283 -0.2229 0.060 Uiso 1 1 calc R
Pt2 Pt 0.173169(6) 0.059221(13) -0.287681(9) 0.02795(6) Uani 1 1 d .
S2 S 0.17834(5) 0.04538(13) -0.39894(7) 0.0368(4) Uani 1 1 d .
O31 O 0.18270(19) -0.3542(4) -0.3667(2) 0.0643(16) Uani 1 1 d .
O32 O 0.25023(15) -0.4950(3) -0.3038(3) 0.0580(13) Uani 1 1 d .
H32O H 0.2530 -0.5496 -0.3161 0.087 Uiso 1 1 calc R
O33 O 0.1077(4) -0.4592(8) -0.3243(6) 0.165(4) Uiso 1 1 d .
O34 O 0.07365(14) -0.0103(3) -0.2492(2) 0.0457(12) Uani 1 1 d .
N31 N 0.05124(14) -0.1606(4) -0.2531(2) 0.0317(11) Uani 1 1 d .
N33 N 0.10273(15) -0.2833(3) -0.2766(2) 0.0328(11) Uani 1 1 d .
N37 N 0.16686(16) -0.0787(5) -0.2867(2) 0.0329(13) Uani 1 1 d .
N39 N 0.17885(16) -0.2274(4) -0.2983(2) 0.0333(11) Uani 1 1 d .
N40 N 0.02821(16) -0.3096(5) -0.2567(3) 0.0388(11) Uani 1 1 d D
H401 H 0.001(2) -0.282(4) -0.259(3) 0.032(5) Uiso 1 1 d .
H402 H 0.035(2) -0.3666(13) -0.261(3) 0.032(5) Uiso 1 1 d D
N41 N 0.17385(18) 0.0658(5) -0.1869(2) 0.0422(13) Uani 1 1 d .
H411 H 0.1483 0.0386 -0.1707 0.051 Uiso 1 1 calc R
H412 H 0.1983 0.0340 -0.1711 0.051 Uiso 1 1 calc R
N42 N 0.17783(16) 0.1988(6) -0.2801(2) 0.0368(13) Uani 1 1 d .
H421 H 0.1953 0.2220 -0.3132 0.044 Uiso 1 1 calc R
H422 H 0.1498 0.2251 -0.2827 0.044 Uiso 1 1 calc R
N43 N 0.13148(15) 0.2030(4) -0.4222(2) 0.0325(11) Uani 1 1 d .
N44 N 0.19164(17) 0.1706(4) -0.4883(2) 0.0371(13) Uani 1 1 d .
H44N H 0.1829 0.2209 -0.5028 0.032(5) Uiso 1 1 d .
N45 N 0.01357(18) 0.1095(4) -0.4153(3) 0.0377(13) Uani 1 1 d D
H45N H 0.0000(18) 0.161(2) -0.416(3) 0.032(5) Uiso 1 1 d D
N46 N -0.05477(19) -0.1355(4) -0.4106(2) 0.0381(12) Uani 1 1 d D
H46N H -0.062(2) -0.1897(17) -0.423(3) 0.032(5) Uiso 1 1 d D
C41 C 0.1760(3) 0.1612(6) -0.1642(3) 0.057(2) Uani 1 1 d .
H41A H 0.1928 0.1644 -0.1225 0.069 Uiso 1 1 calc R
H41B H 0.1453 0.1848 -0.1567 0.069 Uiso 1 1 calc R
C42 C 0.1990(2) 0.2179(5) -0.2146(3) 0.0454(18) Uani 1 1 d .
H42A H 0.2314 0.2027 -0.2158 0.054 Uiso 1 1 calc R
H42B H 0.1959 0.2837 -0.2037 0.054 Uiso 1 1 calc R
C43 C 0.16579(19) 0.1474(4) -0.4390(3) 0.0309(13) Uani 1 1 d .
C44 C 0.09074(19) 0.1660(4) -0.3917(3) 0.0343(14) Uani 1 1 d .
H44A H 0.0769 0.2134 -0.3636 0.041 Uiso 1 1 calc R
H44B H 0.0987 0.1130 -0.3637 0.041 Uiso 1 1 calc R
C45 C 0.05726(19) 0.1359(5) -0.4438(3) 0.0372(15) Uani 1 1 d .
H45A H 0.0526 0.1866 -0.4752 0.045 Uiso 1 1 calc R
H45B H 0.0698 0.0832 -0.4681 0.045 Uiso 1 1 calc R
C46 C -0.00627(19) 0.0296(4) -0.4087(3) 0.0312(14) Uani 1 1 d .
C47 C 0.0171(2) -0.0561(4) -0.4128(2) 0.0310(13) Uani 1 1 d .
C48 C 0.0644(2) -0.0688(5) -0.4145(3) 0.0416(16) Uani 1 1 d .
H48 H 0.0829 -0.0161 -0.4114 0.050 Uiso 1 1 calc R
C49 C 0.0844(2) -0.1509(5) -0.4203(3) 0.0439(16) Uani 1 1 d .
H49 H 0.1163 -0.1551 -0.4214 0.053 Uiso 1 1 calc R
C50 C 0.0574(3) -0.2322(6) -0.4248(3) 0.0488(18) Uani 1 1 d .
H50 H 0.0712 -0.2903 -0.4303 0.059 Uiso 1 1 calc R
C51 C 0.0110(3) -0.2254(5) -0.4212(3) 0.0427(16) Uani 1 1 d .
H51 H -0.0070 -0.2790 -0.4227 0.051 Uiso 1 1 calc R
C52 C -0.0093(2) -0.1380(5) -0.4151(3) 0.0370(15) Uani 1 1 d .
C53 C -0.0775(2) -0.0566(5) -0.4017(3) 0.0392(15) Uani 1 1 d .
C54 C -0.1245(2) -0.0592(6) -0.3963(3) 0.0489(17) Uani 1 1 d .
H54 H -0.1401 -0.1158 -0.4000 0.059 Uiso 1 1 calc R
C55 C -0.1477(2) 0.0196(6) -0.3856(4) 0.058(2) Uani 1 1 d .
H55 H -0.1795 0.0171 -0.3817 0.069 Uiso 1 1 calc R
C56 C -0.1256(2) 0.1061(6) -0.3802(3) 0.0456(17) Uani 1 1 d .
H56 H -0.1422 0.1604 -0.3722 0.055 Uiso 1 1 calc R
C57 C -0.0796(2) 0.1091(5) -0.3869(3) 0.0416(16) Uani 1 1 d .
H57 H -0.0647 0.1665 -0.3845 0.050 Uiso 1 1 calc R
C58 C -0.0537(2) 0.0279(4) -0.3974(3) 0.0338(14) Uani 1 1 d .
C59 C 0.1264(2) 0.2892(5) -0.4542(4) 0.0490(17) Uani 1 1 d .
H59A H 0.1549 0.3226 -0.4525 0.074 Uiso 1 1 calc R
H59B H 0.1031 0.3250 -0.4322 0.074 Uiso 1 1 calc R
H59C H 0.1178 0.2791 -0.4999 0.074 Uiso 1 1 calc R
C60 C 0.2334(2) 0.1218(6) -0.5081(3) 0.0517(19) Uani 1 1 d .
H60A H 0.2399 0.1353 -0.5541 0.077 Uiso 1 1 calc R
H60B H 0.2292 0.0557 -0.5026 0.077 Uiso 1 1 calc R
H60C H 0.2585 0.1424 -0.4808 0.077 Uiso 1 1 calc R
C32 C 0.06168(19) -0.2500(4) -0.2625(3) 0.0316(13) Uani 1 1 d .
C34 C 0.13374(17) -0.2186(4) -0.2808(2) 0.0282(12) Uani 1 1 d .
C35 C 0.12680(18) -0.1258(4) -0.2727(2) 0.0275(12) Uani 1 1 d .
C36 C 0.08266(18) -0.0933(4) -0.2580(3) 0.0310(13) Uani 1 1 d .
C38 C 0.19624(19) -0.1425(4) -0.3016(3) 0.0310(13) Uani 1 1 d .
H38 H 0.2265 -0.1300 -0.3134 0.037 Uiso 1 1 calc R
C31' C 0.20291(18) -0.3133(5) -0.3122(3) 0.0372(13) Uani 1 1 d .
H31' H 0.2350 -0.2993 -0.3223 0.045 Uiso 1 1 calc R
C32' C 0.2008(2) -0.3837(5) -0.2591(3) 0.0436(15) Uani 1 1 d .
H32A H 0.1721 -0.3796 -0.2350 0.052 Uiso 1 1 calc R
H32B H 0.2260 -0.3760 -0.2279 0.052 Uiso 1 1 calc R
C33' C 0.2045(2) -0.4744(5) -0.2955(4) 0.0511(18) Uani 1 1 d .
H33' H 0.1888 -0.5245 -0.2713 0.061 Uiso 1 1 calc R
C34' C 0.1812(2) -0.4535(6) -0.3579(4) 0.065(2) Uani 1 1 d .
H34' H 0.2000 -0.4805 -0.3935 0.078 Uiso 1 1 calc R
C35' C 0.1358(4) -0.4811(9) -0.3709(11) 0.185(9) Uani 1 1 d .
H35A H 0.1257 -0.4522 -0.4121 0.221 Uiso 1 1 calc R
H35B H 0.1351 -0.5483 -0.3772 0.221 Uiso 1 1 calc R
Cl1 Cl -0.21454(6) -0.56151(13) 0.09979(8) 0.0487(4) Uani 1 1 d .
Cl2 Cl 0.25629(5) -0.06717(13) -0.13939(8) 0.0447(4) Uani 1 1 d .
Cl3 Cl 0.30187(6) -0.17935(14) -0.39307(9) 0.0552(5) Uani 1 1 d .
Cl4 Cl -0.25468(6) -0.18730(14) -0.36603(10) 0.0552(5) Uani 1 1 d .
O1W O -0.0055(4) 0.2619(7) -0.2713(5) 0.144(4) Uani 1 1 d .
O2W O 0.12497(17) 0.0205(4) -0.0576(3) 0.0512(12) Uani 1 1 d D
H2W1 H 0.1121(17) 0.0714(19) -0.051(3) 0.021(5) Uiso 1 1 d D
H2W2 H 0.1509(8) -0.002(3) -0.052(3) 0.021(5) Uiso 1 1 d D
O3W O 0.02132(18) -0.5675(3) -0.0750(3) 0.0477(13) Uani 1 1 d D
H3W H 0.0230(19) -0.551(4) -0.1141(10) 0.021(5) Uiso 1 1 d D
O4W O 0.10043(19) 0.1946(5) -0.0134(3) 0.0731(15) Uani 1 1 d D
H4W H 0.1276(18) 0.235(4) -0.016(2) 0.021(5) Uiso 1 1 d D
O5W O -0.0864(2) 0.4735(5) -0.2604(3) 0.0692(16) Uani 1 1 d D
H5W H -0.0602(8) 0.460(4) -0.248(3) 0.021(5) Uiso 1 1 d D
O6W O 0.20077(18) -0.0612(5) -0.0047(3) 0.0753(17) Uani 1 1 d .
O7W O -0.1014(2) 0.4003(5) -0.3848(3) 0.0799(18) Uani 1 1 d D
H7W H -0.1285(19) 0.360(4) -0.384(3) 0.021(5) Uiso 1 1 d D
O8W O -0.18296(19) 0.2709(4) 0.0150(2) 0.0649(14) Uani 1 1 d .
O9W O 0.0527(3) 0.2468(7) 0.0955(3) 0.125(3) Uani 1 1 d .
O10W O -0.2244(4) -0.1328(9) -0.5027(4) 0.186(6) Uani 1 1 d .
O11W O 0.0091(5) -0.5262(11) -0.2260(7) 0.219(7) Uani 1 1 d .
O12W O -0.1066(2) -0.2882(4) -0.4243(3) 0.0687(16) Uani 1 1 d D
H12W H -0.0941(18) -0.338(2) -0.412(3) 0.021(5) Uiso 1 1 d D
H12X H -0.1318(18) -0.283(4) -0.457(3) 0.021(5) Uiso 1 1 d D
O13W O -0.01513(13) 0.3145(3) -0.4263(2) 0.0334(10) Uani 1 1 d .
O14W O -0.1684(3) -0.2599(9) -0.5126(3) 0.158(5) Uani 1 1 d .
O15W O -0.0688(4) -0.4543(6) -0.4630(5) 0.164(4) Uani 1 1 d .
O16W O 0.0390(3) 0.2041(10) -0.1118(6) 0.188(5) Uani 1 1 d D
H16W H 0.0534(18) 0.283(4) -0.112(2) 0.021(5) Uiso 1 1 d D
O17W O 0.0739(4) 0.1788(11) -0.2201(7) 0.207(6) Uani 1 1 d .
O18W O 0.0995(4) 0.3294(11) -0.2641(5) 0.192(6) Uani 1 1 d D
H18W H 0.087(2) 0.274(5) -0.234(3) 0.021(5) Uiso 1 1 d D
O19W O -0.1160(3) -0.6034(8) 0.1497(7) 0.181(5) Uani 1 1 d .
O20W O -0.0267(4) -0.4771(10) -0.5871(9) 0.236(7) Uani 1 1 d .

loop_
_atom_site_aniso_label
_atom_site_aniso_U_11
_atom_site_aniso_U_22
_atom_site_aniso_U_33
_atom_site_aniso_U_23
_atom_site_aniso_U_13
_atom_site_aniso_U_12
Pt1 0.02364(9) 0.02891(12) 0.02506(10) 0.00141(9) 0.00069(7) 0.00006(9)
S1 0.0472(8) 0.0307(10) 0.0267(7) -0.0001(6) 0.0031(6) 0.0034(6)
O1 0.045(2) 0.035(2) 0.031(2) 0.0032(17) 0.0007(18) 0.0032(19)
O2 0.042(2) 0.046(3) 0.050(3) 0.003(2) 0.013(2) 0.0074(19)
O3 0.060(3) 0.024(2) 0.061(3) -0.0060(19) 0.015(2) -0.0059(19)
O4 0.031(2) 0.029(2) 0.058(3) -0.006(2) 0.0075(19) 0.0007(17)
N1 0.023(2) 0.032(3) 0.024(2) 0.0024(18) 0.0021(17) 0.0041(18)
N3 0.027(2) 0.030(3) 0.027(2) 0.0030(18) 0.0010(18) 0.0022(17)
N7 0.024(2) 0.026(3) 0.026(3) -0.0015(18) -0.0020(17) -0.002(2)
N9 0.032(2) 0.023(3) 0.028(2) 0.0026(18) 0.0041(19) 0.0009(18)
N10 0.027(2) 0.032(3) 0.044(3) -0.001(2) 0.0055(19) -0.001(2)
N11 0.033(2) 0.035(3) 0.027(2) 0.000(3) -0.0006(18) -0.002(3)
N12 0.040(2) 0.045(3) 0.025(2) 0.001(3) 0.0006(19) 0.004(3)
N13 0.035(2) 0.041(4) 0.041(3) 0.009(3) -0.002(2) -0.004(2)
N14 0.042(3) 0.046(4) 0.032(3) 0.005(2) 0.002(2) -0.004(2)
N15 0.043(3) 0.035(3) 0.030(3) -0.002(2) 0.000(2) 0.000(2)
N16 0.038(3) 0.047(4) 0.031(3) 0.003(2) 0.000(2) -0.005(2)
C2 0.035(3) 0.032(3) 0.020(2) -0.001(2) -0.001(2) -0.001(2)
C4 0.025(2) 0.032(3) 0.026(3) 0.006(2) -0.001(2) 0.006(2)
C5 0.033(3) 0.030(3) 0.026(3) 0.001(2) -0.001(2) -0.003(2)
C6 0.036(3) 0.036(4) 0.020(2) -0.003(2) 0.001(2) 0.004(2)
C8 0.024(3) 0.045(4) 0.035(3) 0.003(3) 0.003(2) -0.002(2)
C11 0.038(3) 0.046(5) 0.047(4) -0.007(3) -0.007(3) -0.004(3)
C12 0.062(4) 0.045(5) 0.029(3) -0.007(3) -0.001(3) 0.002(3)
C13 0.033(3) 0.029(3) 0.026(3) 0.002(2) -0.002(2) -0.005(2)
C14 0.040(3) 0.036(4) 0.028(3) -0.002(2) 0.002(2) 0.007(2)
C15 0.039(3) 0.036(4) 0.029(3) 0.000(3) -0.006(2) -0.001(3)
C16 0.041(3) 0.042(4) 0.017(3) 0.001(2) -0.002(2) 0.001(2)
C17 0.031(3) 0.041(4) 0.016(2) 0.001(2) -0.0028(19) 0.002(2)
C18 0.038(3) 0.049(4) 0.035(3) 0.008(3) -0.001(3) 0.011(3)
C19 0.036(3) 0.068(5) 0.047(4) 0.008(4) 0.002(3) 0.010(3)
C20 0.029(3) 0.069(5) 0.039(3) 0.000(3) 0.001(2) 0.006(3)
C21 0.039(3) 0.063(5) 0.034(3) -0.001(3) 0.003(3) -0.008(3)
C22 0.029(3) 0.050(4) 0.021(3) -0.003(2) -0.005(2) -0.002(3)
C23 0.040(3) 0.038(4) 0.019(3) 0.000(2) -0.006(2) 0.002(3)
C24 0.056(4) 0.055(5) 0.026(3) -0.002(3) -0.007(3) 0.002(3)
C25 0.055(4) 0.048(4) 0.026(3) -0.003(3) -0.006(3) 0.014(3)
C26 0.042(3) 0.054(5) 0.026(3) -0.001(3) -0.003(2) 0.008(3)
C27 0.036(3) 0.043(4) 0.025(3) 0.003(3) -0.002(2) 0.000(3)
C28 0.033(3) 0.051(4) 0.022(3) 0.001(3) 0.000(2) 0.002(3)
C29 0.048(4) 0.035(4) 0.075(5) 0.014(4) 0.006(4) 0.000(3)
C30 0.050(4) 0.074(6) 0.043(4) 0.014(4) 0.018(3) 0.009(4)
C1' 0.034(3) 0.035(3) 0.032(3) 0.011(3) 0.002(2) 0.010(3)
C2' 0.041(3) 0.039(3) 0.027(3) 0.000(2) 0.002(2) 0.014(3)
C3' 0.037(3) 0.039(4) 0.034(3) 0.001(3) 0.003(2) 0.007(3)
C4' 0.041(3) 0.033(3) 0.038(3) 0.003(2) 0.000(3) 0.001(2)
C5' 0.063(4) 0.051(4) 0.035(3) -0.006(3) 0.005(3) -0.015(4)
Pt2 0.02490(9) 0.03541(14) 0.02354(10) 0.00055(9) 0.00035(7) 0.00114(9)
S2 0.0470(8) 0.0387(10) 0.0249(7) 0.0020(6) 0.0036(6) 0.0029(7)
O31 0.080(4) 0.070(4) 0.042(3) -0.014(2) -0.022(3) 0.033(3)
O32 0.043(3) 0.052(3) 0.079(3) -0.020(3) -0.012(2) 0.025(2)
O34 0.030(2) 0.039(3) 0.068(3) -0.016(2) 0.014(2) -0.0030(18)
N31 0.025(2) 0.043(3) 0.027(2) -0.001(2) 0.0045(17) 0.005(2)
N33 0.028(2) 0.039(3) 0.031(2) 0.003(2) -0.0013(18) 0.0063(19)
N37 0.028(2) 0.039(3) 0.032(3) 0.001(2) 0.006(2) 0.005(2)
N39 0.029(2) 0.041(3) 0.030(2) 0.000(2) 0.002(2) 0.004(2)
N40 0.034(2) 0.037(3) 0.045(3) 0.002(3) 0.006(2) 0.002(3)
N41 0.049(3) 0.051(4) 0.026(2) 0.000(3) 0.002(2) 0.010(3)
N42 0.041(3) 0.030(3) 0.039(3) -0.004(3) -0.004(2) -0.006(3)
N43 0.036(2) 0.030(3) 0.032(2) -0.001(2) -0.0010(18) -0.003(2)
N44 0.038(3) 0.040(4) 0.034(3) 0.009(2) -0.002(2) -0.005(2)
N45 0.036(3) 0.042(4) 0.035(3) 0.004(2) 0.003(2) 0.005(2)
N46 0.047(3) 0.042(3) 0.026(3) -0.003(2) -0.004(2) -0.005(2)
C41 0.072(5) 0.066(6) 0.035(4) -0.017(4) -0.011(4) 0.022(4)
C42 0.052(4) 0.043(5) 0.041(4) -0.014(3) -0.015(3) 0.002(3)
C43 0.031(3) 0.040(4) 0.021(3) 0.003(2) -0.002(2) -0.006(2)
C44 0.036(3) 0.042(4) 0.025(3) -0.003(2) 0.001(2) 0.002(2)
C45 0.033(3) 0.050(4) 0.029(3) 0.007(3) -0.001(2) -0.006(3)
C46 0.034(3) 0.045(4) 0.014(2) 0.003(2) -0.002(2) -0.003(2)
C47 0.043(3) 0.036(4) 0.014(2) 0.000(2) -0.002(2) -0.003(3)
C48 0.050(4) 0.046(4) 0.029(3) 0.001(3) -0.008(3) 0.011(3)
C49 0.045(3) 0.058(5) 0.028(3) -0.006(3) -0.005(3) 0.006(3)
C50 0.069(5) 0.045(4) 0.033(3) 0.001(3) -0.004(3) 0.017(4)
C51 0.063(4) 0.036(4) 0.029(3) 0.004(3) -0.001(3) 0.000(3)
C52 0.045(3) 0.049(4) 0.018(3) 0.002(3) 0.000(2) 0.006(3)
C53 0.045(3) 0.054(5) 0.018(3) 0.009(3) 0.001(2) 0.003(3)
C54 0.048(4) 0.058(5) 0.041(4) -0.004(3) -0.003(3) -0.012(3)
C55 0.038(4) 0.084(6) 0.051(4) 0.014(4) 0.000(3) 0.001(4)
C56 0.046(4) 0.059(5) 0.033(3) 0.004(3) -0.002(3) 0.012(3)
C57 0.047(4) 0.050(4) 0.028(3) 0.006(3) 0.002(3) -0.002(3)
C58 0.041(3) 0.041(4) 0.019(3) 0.003(2) -0.002(2) -0.002(2)
C59 0.055(4) 0.036(4) 0.055(4) 0.004(3) 0.000(3) -0.002(3)
C60 0.039(4) 0.072(5) 0.043(4) 0.012(3) 0.015(3) -0.009(3)
C32 0.033(3) 0.038(4) 0.024(3) 0.006(2) 0.000(2) 0.001(2)
C34 0.025(3) 0.041(3) 0.019(2) 0.002(2) -0.001(2) 0.004(2)
C35 0.030(3) 0.034(3) 0.018(2) 0.003(2) 0.004(2) 0.009(2)
C36 0.028(3) 0.035(3) 0.030(3) -0.003(2) 0.005(2) 0.006(2)
C38 0.024(3) 0.031(3) 0.039(3) 0.007(2) 0.003(2) -0.002(2)
C31' 0.029(2) 0.040(4) 0.043(3) -0.003(3) 0.000(2) 0.013(3)
C32' 0.051(4) 0.045(4) 0.035(3) -0.001(3) -0.001(3) 0.012(3)
C33' 0.045(4) 0.042(4) 0.066(5) -0.004(3) 0.012(3) -0.001(3)
C34' 0.049(4) 0.056(6) 0.090(6) -0.040(5) -0.022(4) 0.018(4)
C35' 0.083(8) 0.114(10) 0.36(2) -0.145(14) -0.023(12) 0.004(7)
Cl1 0.0501(9) 0.0523(11) 0.0438(8) 0.0025(7) 0.0030(7) -0.0016(8)
Cl2 0.0449(8) 0.0382(10) 0.0511(9) 0.0083(8) 0.0035(7) 0.0049(7)
Cl3 0.0517(9) 0.0630(12) 0.0508(9) -0.0207(8) 0.0074(8) 0.0048(8)
Cl4 0.0570(10) 0.0433(11) 0.0652(12) -0.0010(9) -0.0128(9) 0.0026(8)
O1W 0.169(9) 0.129(8) 0.136(8) 0.020(6) 0.016(7) 0.020(7)
O2W 0.046(3) 0.057(3) 0.050(3) -0.008(2) -0.004(2) -0.001(2)
O3W 0.070(3) 0.014(2) 0.059(3) -0.007(2) -0.015(3) 0.020(2)
O4W 0.065(3) 0.075(4) 0.080(4) 0.003(3) -0.010(3) -0.012(3)
O5W 0.069(4) 0.085(4) 0.054(3) -0.020(3) -0.001(3) -0.007(3)
O6W 0.048(3) 0.101(5) 0.077(4) -0.002(3) -0.007(3) -0.002(3)
O7W 0.066(4) 0.103(5) 0.071(4) -0.014(4) 0.002(3) -0.007(4)
O8W 0.072(4) 0.066(3) 0.057(3) -0.002(3) 0.007(3) 0.003(3)
O9W 0.107(6) 0.206(10) 0.061(4) 0.006(5) -0.004(4) -0.040(6)
O10W 0.220(11) 0.265(14) 0.074(5) 0.035(6) -0.018(6) -0.187(11)
O11W 0.230(14) 0.214(13) 0.214(12) -0.092(11) -0.063(11) 0.121(12)
O12W 0.083(4) 0.055(4) 0.068(4) 0.000(3) 0.015(3) -0.019(3)
O13W 0.0249(19) 0.021(2) 0.055(3) -0.0053(19) 0.0002(18) 0.0153(16)
O14W 0.090(5) 0.322(14) 0.060(4) -0.022(6) -0.011(4) -0.102(7)
O15W 0.227(11) 0.101(7) 0.165(9) 0.034(6) 0.039(8) 0.017(8)
O16W 0.101(6) 0.278(15) 0.185(10) 0.105(10) -0.033(7) -0.057(9)
O17W 0.134(8) 0.234(14) 0.253(15) -0.108(12) -0.067(9) 0.040(9)
O18W 0.140(10) 0.298(18) 0.136(10) -0.116(10) -0.048(8) 0.069(11)
O19W 0.085(6) 0.182(10) 0.276(14) 0.125(10) -0.054(7) -0.011(6)
O20W 0.157(11) 0.203(13) 0.347(19) -0.042(13) -0.122(12) 0.052(9)

loop_
_atom_type_symbol
_atom_type_description
_atom_type_scat_dispersion_real
_atom_type_scat_dispersion_imag
_atom_type_scat_source
C C 0.0033 0.0016 'International Tables Vol C Tables 4.2.6.8 and 6.1.1.4'
H H 0.0000 0.0000 'International Tables Vol C Tables 4.2.6.8 and 6.1.1.4'
N N 0.0061 0.0033 'International Tables Vol C Tables 4.2.6.8 and 6.1.1.4'
O O 0.0106 0.0060 'International Tables Vol C Tables 4.2.6.8 and 6.1.1.4'
S S 0.1246 0.1234 'International Tables Vol C Tables 4.2.6.8 and 6.1.1.4'
Cl Cl 0.1484 0.1585 'International Tables Vol C Tables 4.2.6.8 and 6.1.1.4'
Pt Pt -1.7033 8.3905 'International Tables Vol C Tables 4.2.6.8 and 6.1.1.4'

loop_
_geom_angle_atom_site_label_1
_geom_angle_atom_site_label_2
_geom_angle_atom_site_label_3
_geom_angle
N11 Pt1 N7 174.67(17)
N11 Pt1 N12 81.8(2)
N7 Pt1 N12 93.0(2)
N11 Pt1 S1 99.86(13)
N7 Pt1 S1 85.46(13)
N12 Pt1 S1 174.48(15)
C13 S1 Pt1 109.9(2)
C4' O1 C1' 110.0(4)
C3' O2 H2O 109.5
C5' O3 H3O 100.5(5)
C2 N1 C6 124.0(5)
C2 N1 H1N 114(4)
C6 N1 H1N 120(4)
C2 N3 C4 113.3(5)
C8 N7 C5 106.0(6)
C8 N7 Pt1 130.7(4)
C5 N7 Pt1 123.0(4)
C4 N9 C8 106.2(5)
C4 N9 C1' 129.8(5)
C8 N9 C1' 123.8(5)
C2 N10 H101 117(4)
C2 N10 H102 123(4)
H101 N10 H102 111(6)
C11 N11 Pt1 110.7(5)
C11 N11 H111 109.5
Pt1 N11 H111 109.5
C11 N11 H112 109.5
Pt1 N11 H112 109.5
H111 N11 H112 108.1
C12 N12 Pt1 111.3(4)
C12 N12 H121 109.4
Pt1 N12 H121 109.4
C12 N12 H122 109.4
Pt1 N12 H122 109.4
H121 N12 H122 108.0
C13 N13 C14 123.0(6)
C13 N13 C29 119.5(5)
C14 N13 C29 115.8(5)
C13 N14 C30 126.6(6)
C13 N14 H14N 114.4(5)
C30 N14 H14N 119.0(5)
C16 N15 C15 130.3(6)
C16 N15 H15N 124(4)
C15 N15 H15N 106(4)
C23 N16 C22 122.3(6)
C23 N16 H16N 115(4)
C22 N16 H16N 122(4)
N3 C2 N10 118.4(5)
N3 C2 N1 124.8(5)
N10 C2 N1 116.8(5)
N9 C4 N3 126.6(5)
N9 C4 C5 107.9(5)
N3 C4 C5 125.5(5)
C4 C5 N7 107.0(5)
C4 C5 C6 120.7(5)
N7 C5 C6 132.1(6)
O4 C6 N1 121.3(5)
O4 C6 C5 127.1(6)
N1 C6 C5 111.6(5)
N7 C8 N9 113.0(5)
N7 C8 H8 123.5
N9 C8 H8 123.5
N11 C11 C12 107.6(5)
N11 C11 H11A 110.2
C12 C11 H11A 110.2
N11 C11 H11B 110.2
C12 C11 H11B 110.2
H11A C11 H11B 108.5
C11 C12 N12 108.1(5)
C11 C12 H12A 110.1
N12 C12 H12A 110.1
C11 C12 H12B 110.1
N12 C12 H12B 110.1
H12A C12 H12B 108.4
N14 C13 N13 121.0(6)
N14 C13 S1 115.9(5)
N13 C13 S1 123.1(4)
N13 C14 C15 109.0(4)
N13 C14 H14A 109.9
C15 C14 H14A 109.9
N13 C14 H14B 109.9
C15 C14 H14B 109.9
H14A C14 H14B 108.3
N15 C15 C14 111.2(5)
N15 C15 H15A 109.4
C14 C15 H15A 109.4
N15 C15 H15B 109.4
C14 C15 H15B 109.4
H15A C15 H15B 108.0
N15 C16 C28 125.3(6)
N15 C16 C17 117.0(5)
C28 C16 C17 117.7(6)
C22 C17 C18 116.7(5)
C22 C17 C16 120.3(6)
C18 C17 C16 122.9(6)
C19 C18 C17 120.7(7)
C19 C18 H18 119.6
C17 C18 H18 119.6
C18 C19 C20 120.6(7)
C18 C19 H19 119.7
C20 C19 H19 119.7
C21 C20 C19 120.6(6)
C21 C20 H20 119.7
C19 C20 H20 119.7
C20 C21 C22 119.9(7)
C20 C21 H21 120.1
C22 C21 H21 120.1
N16 C22 C17 119.8(5)
N16 C22 C21 118.7(6)
C17 C22 C21 121.5(6)
N16 C23 C28 121.0(6)
N16 C23 C24 118.3(6)
C28 C23 C24 120.7(6)
C25 C24 C23 120.3(7)
C25 C24 H24 119.8
C23 C24 H24 119.8
C24 C25 C26 119.9(7)
C24 C25 H25 120.1
C26 C25 H25 120.1
C27 C26 C25 121.7(6)
C27 C26 H26 119.2
C25 C26 H26 119.2
C26 C27 C28 119.8(6)
C26 C27 H27 120.1
C28 C27 H27 120.1
C23 C28 C27 117.4(6)
C23 C28 C16 118.4(5)
C27 C28 C16 124.2(6)
N13 C29 H29A 109.5
N13 C29 H29B 109.5
H29A C29 H29B 109.5
N13 C29 H29C 109.5
H29A C29 H29C 109.5
H29B C29 H29C 109.5
N14 C30 H30A 109.5
N14 C30 H30B 109.5
H30A C30 H30B 109.5
N14 C30 H30C 109.5
H30A C30 H30C 109.5
H30B C30 H30C 109.5
O1 C1' N9 107.1(4)
O1 C1' C2' 105.4(5)
N9 C1' C2' 114.1(5)
O1 C1' H1' 110.0
N9 C1' H1' 110.0
C2' C1' H1' 110.0
C1' C2' C3' 103.4(5)
C1' C2' H2'A 111.1
C3' C2' H2'A 111.1
C1' C2' H2'B 111.1
C3' C2' H2'B 111.1
H2'A C2' H2'B 109.1
O2 C3' C2' 108.2(5)
O2 C3' C4' 110.4(5)
C2' C3' C4' 102.9(5)
O2 C3' H3' 111.7
C2' C3' H3' 111.7
C4' C3' H3' 111.7
O1 C4' C5' 109.2(5)
O1 C4' C3' 106.3(5)
C5' C4' C3' 113.4(5)
O1 C4' H4' 109.3
C5' C4' H4' 109.3
C3' C4' H4' 109.3
O3 C5' C4' 114.0(6)
O3 C5' H5'A 108.8
C4' C5' H5'A 108.8
O3 C5' H5'B 108.8
C4' C5' H5'B 108.8
H5'A C5' H5'B 107.7
N37 Pt2 N42 174.90(16)
N37 Pt2 N41 92.1(3)
N42 Pt2 N41 83.0(3)
N37 Pt2 S2 85.90(14)
N42 Pt2 S2 99.08(14)
N41 Pt2 S2 174.97(17)
C43 S2 Pt2 112.2(2)
C31' O31 C34' 109.8(5)
C33' O32 H32O 109.5
C32 N31 C36 121.8(5)
C34 N33 C32 113.0(5)
C38 N37 C35 105.5(6)
C38 N37 Pt2 129.9(4)
C35 N37 Pt2 124.5(4)
C38 N39 C34 107.3(5)
C38 N39 C31' 126.0(5)
C34 N39 C31' 126.7(5)
C32 N40 H401 112(4)
C32 N40 H402 117(4)
H401 N40 H402 129(6)
C41 N41 Pt2 111.0(5)
C41 N41 H411 109.4
Pt2 N41 H411 109.4
C41 N41 H412 109.4
Pt2 N41 H412 109.4
H411 N41 H412 108.0
C42 N42 Pt2 106.3(5)
C42 N42 H421 110.5
Pt2 N42 H421 110.5
C42 N42 H422 110.5
Pt2 N42 H422 110.5
H421 N42 H422 108.7
C43 N43 C59 119.5(5)
C43 N43 C44 120.9(5)
C59 N43 C44 115.7(5)
C43 N44 C60 125.2(5)
C43 N44 H44N 108.6(5)
C60 N44 H44N 125.6(5)
C46 N45 C45 132.0(6)
C46 N45 H45N 125(4)
C45 N45 H45N 101(4)
C53 N46 C52 122.2(6)
C53 N46 H46N 135(4)
C52 N46 H46N 101(4)
N41 C41 C42 109.3(6)
N41 C41 H41A 109.8
C42 C41 H41A 109.8
N41 C41 H41B 109.8
C42 C41 H41B 109.8
H41A C41 H41B 108.3
C41 C42 N42 108.7(6)
C41 C42 H42A 109.9
N42 C42 H42A 109.9
C41 C42 H42B 109.9
N42 C42 H42B 109.9
H42A C42 H42B 108.3
N44 C43 N43 119.1(6)
N44 C43 S2 117.1(5)
N43 C43 S2 123.8(4)
N43 C44 C45 110.4(4)
N43 C44 H44A 109.6
C45 C44 H44A 109.6
N43 C44 H44B 109.6
C45 C44 H44B 109.6
H44A C44 H44B 108.1
N45 C45 C44 112.0(5)
N45 C45 H45A 109.2
C44 C45 H45A 109.2
N45 C45 H45B 109.2
C44 C45 H45B 109.2
H45A C45 H45B 107.9
N45 C46 C58 118.4(6)
N45 C46 C47 123.3(5)
C58 C46 C47 118.2(6)
C48 C47 C52 115.7(6)
C48 C47 C46 126.6(6)
C52 C47 C46 117.7(5)
C49 C48 C47 124.0(7)
C49 C48 H48 118.0
C47 C48 H48 118.0
C48 C49 C50 119.5(7)
C48 C49 H49 120.2
C50 C49 H49 120.2
C51 C50 C49 119.7(7)
C51 C50 H50 120.2
C49 C50 H50 120.2
C50 C51 C52 119.7(7)
C50 C51 H51 120.1
C52 C51 H51 120.1
N46 C52 C51 117.2(6)
N46 C52 C47 121.5(6)
C51 C52 C47 121.3(6)
N46 C53 C54 119.2(7)
N46 C53 C58 119.9(6)
C54 C53 C58 120.9(7)
C55 C54 C53 119.8(7)
C55 C54 H54 120.1
C53 C54 H54 120.1
C54 C55 C56 121.7(7)
C54 C55 H55 119.2
C56 C55 H55 119.2
C57 C56 C55 118.6(7)
C57 C56 H56 120.7
C55 C56 H56 120.7
C56 C57 C58 121.7(7)
C56 C57 H57 119.1
C58 C57 H57 119.1
C53 C58 C46 119.7(6)
C53 C58 C57 117.3(6)
C46 C58 C57 122.8(6)
N43 C59 H59A 109.5
N43 C59 H59B 109.5
H59A C59 H59B 109.5
N43 C59 H59C 109.5
H59A C59 H59C 109.5
H59B C59 H59C 109.5
N44 C60 H60A 109.5
N44 C60 H60B 109.5
H60A C60 H60B 109.5
N44 C60 H60C 109.5
H60A C60 H60C 109.5
H60B C60 H60C 109.5
N40 C32 N33 117.7(6)
N40 C32 N31 116.5(5)
N33 C32 N31 125.8(5)
N33 C34 C35 126.0(5)
N33 C34 N39 128.4(6)
C35 C34 N39 105.4(5)
C34 C35 N37 109.1(5)
C34 C35 C36 119.3(5)
N37 C35 C36 131.4(6)
O34 C36 N31 122.7(5)
O34 C36 C35 123.2(6)
N31 C36 C35 114.1(5)
N37 C38 N39 112.6(5)
N37 C38 H38 123.7
N39 C38 H38 123.7
O31 C31' N39 108.0(5)
O31 C31' C32' 105.5(6)
N39 C31' C32' 115.0(5)
O31 C31' H31' 109.4
N39 C31' H31' 109.4
C32' C31' H31' 109.4
C31' C32' C33' 103.8(5)
C31' C32' H32A 111.0
C33' C32' H32A 111.0
C31' C32' H32B 111.0
C33' C32' H32B 111.0
H32A C32' H32B 109.0
O32 C33' C34' 113.0(6)
O32 C33' C32' 108.3(6)
C34' C33' C32' 102.0(6)
O32 C33' H33' 111.0
C34' C33' H33' 111.0
C32' C33' H33' 111.0
C35' C34' O31 106.6(8)
C35' C34' C33' 122.6(12)
O31 C34' C33' 107.2(6)
C35' C34' H34' 106.5
O31 C34' H34' 106.5
C33' C34' H34' 106.5
O33 C35' C34' 113.6(13)
O33 C35' H35A 108.8
C34' C35' H35A 108.8
O33 C35' H35B 108.8
C34' C35' H35B 108.8
H35A C35' H35B 107.7
H2W1 O2W H2W2 137(6)
H12W O12W H12X 126(5)

loop_
_geom_bond_atom_site_label_1
_geom_bond_atom_site_label_2
_geom_bond_distance
Pt1 N11 2.001(8)
Pt1 N7 2.035(6)
Pt1 N12 2.062(4)
Pt1 S1 2.2952(14)
S1 C13 1.739(6)
O1 C4' 1.439(7)
O1 C1' 1.448(7)
O2 C3' 1.450(7)
O2 H2O 0.8400
O3 C5' 1.367(8)
O3 H3O 0.942(4)
O4 C6 1.203(7)
N1 C2 1.367(7)
N1 C6 1.396(8)
N1 H1N 0.88(6)
N3 C2 1.324(7)
N3 C4 1.364(7)
N7 C8 1.286(8)
N7 C5 1.405(7)
N9 C4 1.350(7)
N9 C8 1.357(8)
N9 C1' 1.450(8)
N10 C2 1.338(8)
N10 H101 0.856(10)
N10 H102 0.91(6)
N11 C11 1.481(8)
N11 H111 0.9200
N11 H112 0.9200
N12 C12 1.505(10)
N12 H121 0.9200
N12 H122 0.9200
N13 C13 1.331(8)
N13 C14 1.470(7)
N13 C29 1.497(9)
N14 C13 1.322(7)
N14 C30 1.437(9)
N14 H14N 0.918(6)
N15 C16 1.361(8)
N15 C15 1.453(8)
N15 H15N 0.93(6)
N16 C23 1.360(8)
N16 C22 1.368(9)
N16 H16N 0.85(6)
C4 C5 1.380(8)
C5 C6 1.425(8)
C8 H8 0.9500
C11 C12 1.489(9)
C11 H11A 0.9900
C11 H11B 0.9900
C12 H12A 0.9900
C12 H12B 0.9900
C14 C15 1.543(8)
C14 H14A 0.9900
C14 H14B 0.9900
C15 H15A 0.9900
C15 H15B 0.9900
C16 C28 1.438(9)
C16 C17 1.445(8)
C17 C22 1.370(9)
C17 C18 1.423(9)
C18 C19 1.368(9)
C18 H18 0.9500
C19 C20 1.370(10)
C19 H19 0.9500
C20 C21 1.337(10)
C20 H20 0.9500
C21 C22 1.410(9)
C21 H21 0.9500
C23 C28 1.394(9)
C23 C24 1.411(10)
C24 C25 1.351(10)
C24 H24 0.9500
C25 C26 1.385(10)
C25 H25 0.9500
C26 C27 1.364(9)
C26 H26 0.9500
C27 C28 1.433(8)
C27 H27 0.9500
C29 H29A 0.9800
C29 H29B 0.9800
C29 H29C 0.9800
C30 H30A 0.9800
C30 H30B 0.9800
C30 H30C 0.9800
C1' C2' 1.511(8)
C1' H1' 1.0000
C2' C3' 1.521(9)
C2' H2'A 0.9900
C2' H2'B 0.9900
C3' C4' 1.560(8)
C3' H3' 1.0000
C4' C5' 1.501(9)
C4' H4' 1.0000
C5' H5'A 0.9900
C5' H5'B 0.9900
Pt2 N37 2.023(7)
Pt2 N42 2.047(8)
Pt2 N41 2.065(5)
Pt2 S2 2.2910(14)
S2 C43 1.739(6)
O31 C31' 1.399(8)
O31 C34' 1.462(11)
O32 C33' 1.406(8)
O32 H32O 0.8400
O33 C35' 1.310(18)
O34 C36 1.254(8)
N31 C32 1.355(8)
N31 C36 1.361(8)
N33 C34 1.324(7)
N33 C32 1.347(7)
N37 C38 1.314(8)
N37 C35 1.407(8)
N39 C38 1.345(8)
N39 C34 1.398(7)
N39 C31' 1.472(8)
N40 C32 1.328(8)
N40 H401 0.91(6)
N40 H402 0.858(10)
N41 C41 1.469(11)
N41 H411 0.9200
N41 H412 0.9200
N42 C42 1.507(8)
N42 H421 0.9200
N42 H422 0.9200
N43 C43 1.350(8)
N43 C59 1.427(9)
N43 C44 1.469(7)
N44 C43 1.315(7)
N44 C60 1.489(8)
N44 H44N 0.834(5)
N45 C46 1.314(8)
N45 C45 1.478(7)
N45 H45N 0.853(10)
N46 C53 1.348(9)
N46 C52 1.357(8)
N46 H46N 0.857(10)
C41 C42 1.489(11)
C41 H41A 0.9900
C41 H41B 0.9900
C42 H42A 0.9900
C42 H42B 0.9900
C44 C45 1.522(8)
C44 H44A 0.9900
C44 H44B 0.9900
C45 H45A 0.9900
C45 H45B 0.9900
C46 C58 1.432(8)
C46 C47 1.433(9)
C47 C48 1.421(9)
C47 C52 1.432(9)
C48 C49 1.345(10)
C48 H48 0.9500
C49 C50 1.436(11)
C49 H49 0.9500
C50 C51 1.387(10)
C50 H50 0.9500
C51 C52 1.418(10)
C51 H51 0.9500
C53 C54 1.407(9)
C53 C58 1.425(9)
C54 C55 1.360(11)
C54 H54 0.9500
C55 C56 1.429(11)
C55 H55 0.9500
C56 C57 1.378(9)
C56 H56 0.9500
C57 C58 1.431(9)
C57 H57 0.9500
C59 H59A 0.9800
C59 H59B 0.9800
C59 H59C 0.9800
C60 H60A 0.9800
C60 H60B 0.9800
C60 H60C 0.9800
C34 C35 1.380(8)
C35 C36 1.430(7)
C38 H38 0.9500
C31' C32' 1.497(9)
C31' H31' 1.0000
C32' C33' 1.524(9)
C32' H32A 0.9900
C32' H32B 0.9900
C33' C34' 1.483(11)
C33' H33' 1.0000
C34' C35' 1.434(14)
C34' H34' 1.0000
C35' H35A 0.9900
C35' H35B 0.9900
O2W H2W1 0.848(10)
O2W H2W2 0.847(10)
O3W H3W 0.836(10)
O4W H4W 1.00(6)
O5W H5W 0.845(10)
O7W H7W 1.00(6)
O12W H12W 0.847(10)
O12W H12X 1.00(6)
O16W H16W 1.22(5)
O17W H18W 1.48(7)
O18W H18W 1.08(6)

loop_
_geom_hbond_atom_site_label_D
_geom_hbond_atom_site_label_H
_geom_hbond_atom_site_label_A
_geom_hbond_distance_DH
_geom_hbond_distance_HA
_geom_hbond_distance_DA
_geom_hbond_angle_DHA
_geom_hbond_site_symmetry_A
N1 H1N N31 0.88(6) 2.02(6) 2.871(6) 162(6) .
N10 H101 O34 0.86(1) 1.91(2) 2.754(6) 166(6) .
N40 H401 O4 0.91(6) 1.99(6) 2.884(6) 166(6) .
O3 H3O N3 0.94 1.90 2.765(6) 151 .
N10 H102 O1W 0.910 2.349 3.107 140.80 .
N11 H111 O5W 0.920 2.141 3.012 157.66 1_545
N11 H112 CL2 0.920 2.419 3.264 152.69 3_445
N12 H121 CL4 0.920 2.305 3.222 174.67 .
N12 H122 O12W 0.920 2.171 2.958 143.00 .
N14 H14N CL1 0.918 2.633 3.364 137.07 .
N15 H15N O3W 0.929 2.269 3.113 150.72 .
N16 H16N O2W 0.845 1.995 2.815 163.57 .
O32 H32O Cl4 0.840 2.266 3.086 165.30 3_545
N40 H402 O11W 0.858 2.553 3.273 142.10 .
N41 H411 O2W 0.920 2.433 3.094 128.83 .
N41 H412 CL2 0.920 2.363 3.275 171.11 .
N42 H421 CL4 0.920 2.269 3.149 159.95 3_555
N42 H422 O18W 0.920 2.171 3.032 155.42 .
N44 H44N CL3 0.834 2.620 3.276 136.52 4_554
N45 H45N O13W 0.853 2.297 3.120 162.38 .
N46 H46N O12W 0.857 1.962 2.727 147.84 .
O2W H2W1 O4W 0.848 1.986 2.796 159.65 .
O2W H2W2 O6W 0.847 1.972 2.771 156.82 .
O3W H3W O11W 0.836 2.355 3.169 164.66 .
O4W H4W O8W 1.005 1.728 2.698 161.03 2_555
O5W H5W O11W 0.845 2.121 2.929 159.82 1_565
O7W H7W CL3 1.000 2.159 3.112 158.46 3_455
O12W H12W O15W 0.847 2.134 2.788 133.76 .
O12W H12X O14W 1.000 1.616 2.609 171.04 .
O16W H16W O3W 1.223 2.507 3.459 133.03 1_565
O16W H16W O19W 1.223 2.618 3.711 147.94 2_565
O18W H18W O17W 1.078 1.478 2.496 154.74 .

loop_
_geom_torsion_atom_site_label_1
_geom_torsion_atom_site_label_2
_geom_torsion_atom_site_label_3
_geom_torsion_atom_site_label_4
_geom_torsion
N11 Pt1 S1 C13 15.9(3)
N7 Pt1 S1 C13 -163.8(2)
N12 Pt1 S1 C13 123(2)
N11 Pt1 N7 C8 114(2)
N12 Pt1 N7 C8 104.2(5)
S1 Pt1 N7 C8 -70.5(5)
N11 Pt1 N7 C5 -74(2)
N12 Pt1 N7 C5 -83.5(4)
S1 Pt1 N7 C5 101.8(4)
N7 Pt1 N11 C11 -33(2)
N12 Pt1 N11 C11 -23.5(4)
S1 Pt1 N11 C11 151.2(3)
N11 Pt1 N12 C12 -3.0(4)
N7 Pt1 N12 C12 176.1(4)
S1 Pt1 N12 C12 -111(2)
C4 N3 C2 N10 179.9(5)
C4 N3 C2 N1 -0.1(8)
C6 N1 C2 N3 2.8(8)
C6 N1 C2 N10 -177.3(5)
C8 N9 C4 N3 -179.3(5)
C1' N9 C4 N3 -4.6(9)
C8 N9 C4 C5 -0.1(6)
C1' N9 C4 C5 174.7(5)
C2 N3 C4 N9 175.6(5)
C2 N3 C4 C5 -3.5(8)
N9 C4 C5 N7 0.0(6)
N3 C4 C5 N7 179.3(5)
N9 C4 C5 C6 -174.6(5)
N3 C4 C5 C6 4.7(9)
C8 N7 C5 C4 0.1(6)
Pt1 N7 C5 C4 -173.8(4)
C8 N7 C5 C6 173.8(6)
Pt1 N7 C5 C6 -0.1(8)
C2 N1 C6 O4 -179.9(5)
C2 N1 C6 C5 -1.6(7)
C4 C5 C6 O4 176.4(6)
N7 C5 C6 O4 3.4(10)
C4 C5 C6 N1 -1.8(8)
N7 C5 C6 N1 -174.8(5)
C5 N7 C8 N9 -0.2(7)
Pt1 N7 C8 N9 173.1(4)
C4 N9 C8 N7 0.2(7)
C1' N9 C8 N7 -175.0(5)
Pt1 N11 C11 C12 45.8(6)
N11 C11 C12 N12 -47.3(7)
Pt1 N12 C12 C11 28.4(6)
C30 N14 C13 N13 -172.0(7)
C30 N14 C13 S1 8.8(9)
C14 N13 C13 N14 -157.9(5)
C29 N13 C13 N14 6.1(9)
C14 N13 C13 S1 21.2(8)
C29 N13 C13 S1 -174.8(5)
Pt1 S1 C13 N14 -127.9(4)
Pt1 S1 C13 N13 53.0(5)
C13 N13 C14 C15 86.7(7)
C29 N13 C14 C15 -77.8(7)
C16 N15 C15 C14 111.6(7)
N13 C14 C15 N15 173.1(5)
C15 N15 C16 C28 -17.4(10)
C15 N15 C16 C17 161.2(5)
N15 C16 C17 C22 -172.0(5)
C28 C16 C17 C22 6.7(8)
N15 C16 C17 C18 5.2(8)
C28 C16 C17 C18 -176.1(5)
C22 C17 C18 C19 0.3(9)
C16 C17 C18 C19 -177.0(6)
C17 C18 C19 C20 0.5(11)
C18 C19 C20 C21 -1.1(11)
C19 C20 C21 C22 0.9(10)
C23 N16 C22 C17 -3.6(9)
C23 N16 C22 C21 177.3(6)
C18 C17 C22 N16 -179.6(6)
C16 C17 C22 N16 -2.2(8)
C18 C17 C22 C21 -0.5(8)
C16 C17 C22 C21 176.9(5)
C20 C21 C22 N16 179.0(6)
C20 C21 C22 C17 -0.1(10)
C22 N16 C23 C28 4.7(9)
C22 N16 C23 C24 -176.4(6)
N16 C23 C24 C25 -178.4(6)
C28 C23 C24 C25 0.5(9)
C23 C24 C25 C26 -2.4(10)
C24 C25 C26 C27 -0.1(10)
C25 C26 C27 C28 4.4(9)
N16 C23 C28 C27 -177.5(5)
C24 C23 C28 C27 3.6(9)
N16 C23 C28 C16 0.2(8)
C24 C23 C28 C16 -178.7(6)
C26 C27 C28 C23 -6.0(8)
C26 C27 C28 C16 176.5(5)
N15 C16 C28 C23 173.0(6)
C17 C16 C28 C23 -5.6(8)
N15 C16 C28 C27 -9.5(9)
C17 C16 C28 C27 171.9(5)
C4' O1 C1' N9 -145.1(5)
C4' O1 C1' C2' -23.3(6)
C4 N9 C1' O1 58.4(7)
C8 N9 C1' O1 -127.7(6)
C4 N9 C1' C2' -57.8(7)
C8 N9 C1' C2' 116.2(6)
O1 C1' C2' C3' 34.3(5)
N9 C1' C2' C3' 151.4(5)
C1' C2' C3' O2 85.2(5)
C1' C2' C3' C4' -31.7(6)
C1' O1 C4' C5' 125.4(5)
C1' O1 C4' C3' 2.7(6)
O2 C3' C4' O1 -96.7(6)
C2' C3' C4' O1 18.5(6)
O2 C3' C4' C5' 143.2(6)
C2' C3' C4' C5' -101.5(6)
O1 C4' C5' O3 -65.3(7)
C3' C4' C5' O3 53.1(7)
N37 Pt2 S2 C43 159.3(3)
N42 Pt2 S2 C43 -19.6(3)
N41 Pt2 S2 C43 -134(3)
N42 Pt2 N37 C38 -124(2)
N41 Pt2 N37 C38 -107.9(5)
S2 Pt2 N37 C38 67.4(5)
N42 Pt2 N37 C35 60(3)
N41 Pt2 N37 C35 76.2(4)
S2 Pt2 N37 C35 -108.4(4)
N37 Pt2 N41 C41 -177.2(5)
N42 Pt2 N41 C41 1.3(5)
S2 Pt2 N41 C41 116(3)
N37 Pt2 N42 C42 41(3)
N41 Pt2 N42 C42 24.5(4)
S2 Pt2 N42 C42 -150.8(3)
Pt2 N41 C41 C42 -27.7(7)
N41 C41 C42 N42 49.5(8)
Pt2 N42 C42 C41 -46.8(6)
C60 N44 C43 N43 173.3(6)
C60 N44 C43 S2 -6.7(8)
C59 N43 C43 N44 -5.6(8)
C44 N43 C43 N44 151.2(5)
C59 N43 C43 S2 174.4(5)
C44 N43 C43 S2 -28.9(7)
Pt2 S2 C43 N44 137.6(4)
Pt2 S2 C43 N43 -42.3(6)
C43 N43 C44 C45 -87.4(7)
C59 N43 C44 C45 70.2(7)
C46 N45 C45 C44 -109.2(8)
N43 C44 C45 N45 -172.6(5)
C45 N45 C46 C58 -161.3(6)
C45 N45 C46 C47 18.1(10)
N45 C46 C47 C48 10.0(9)
C58 C46 C47 C48 -170.6(5)
N45 C46 C47 C52 -170.2(5)
C58 C46 C47 C52 9.1(7)
C52 C47 C48 C49 2.3(9)
C46 C47 C48 C49 -178.0(6)
C47 C48 C49 C50 -0.3(10)
C48 C49 C50 C51 -1.9(10)
C49 C50 C51 C52 2.0(10)
C53 N46 C52 C51 176.8(6)
C53 N46 C52 C47 -2.2(9)
C50 C51 C52 N46 -178.9(6)
C50 C51 C52 C47 0.1(9)
C48 C47 C52 N46 176.8(5)
C46 C47 C52 N46 -2.9(8)
C48 C47 C52 C51 -2.2(8)
C46 C47 C52 C51 178.1(5)
C52 N46 C53 C54 -178.8(6)
C52 N46 C53 C58 0.9(9)
N46 C53 C54 C55 178.4(6)
C58 C53 C54 C55 -1.3(10)
C53 C54 C55 C56 0.5(11)
C54 C55 C56 C57 0.8(11)
C55 C56 C57 C58 -1.5(10)
N46 C53 C58 C46 5.7(8)
C54 C53 C58 C46 -174.6(6)
N46 C53 C58 C57 -179.1(5)
C54 C53 C58 C57 0.6(8)
N45 C46 C58 C53 168.8(5)
C47 C46 C58 C53 -10.6(8)
N45 C46 C58 C57 -6.2(8)
C47 C46 C58 C57 174.5(5)
C56 C57 C58 C53 0.8(9)
C56 C57 C58 C46 175.9(6)
C34 N33 C32 N40 -179.5(5)
C34 N33 C32 N31 0.1(8)
C36 N31 C32 N40 -179.8(5)
C36 N31 C32 N33 0.6(9)
C32 N33 C34 C35 -0.6(8)
C32 N33 C34 N39 -175.8(5)
C38 N39 C34 N33 174.5(6)
C31' N39 C34 N33 -4.2(9)
C38 N39 C34 C35 -1.5(6)
C31' N39 C34 C35 179.8(5)
N33 C34 C35 N37 -174.7(5)
N39 C34 C35 N37 1.4(6)
N33 C34 C35 C36 0.4(9)
N39 C34 C35 C36 176.5(5)
C38 N37 C35 C34 -0.8(6)
Pt2 N37 C35 C34 175.9(4)
C38 N37 C35 C36 -175.1(6)
Pt2 N37 C35 C36 1.6(8)
C32 N31 C36 O34 -179.6(6)
C32 N31 C36 C35 -0.7(8)
C34 C35 C36 O34 179.1(6)
N37 C35 C36 O34 -7.0(10)
C34 C35 C36 N31 0.3(8)
N37 C35 C36 N31 174.1(5)
C35 N37 C38 N39 -0.2(7)
Pt2 N37 C38 N39 -176.7(4)
C34 N39 C38 N37 1.1(7)
C31' N39 C38 N37 179.8(5)
C34' O31 C31' N39 -141.6(6)
C34' O31 C31' C32' -18.1(7)
C38 N39 C31' O31 -116.0(7)
C34 N39 C31' O31 62.5(7)
C38 N39 C31' C32' 126.6(6)
C34 N39 C31' C32' -55.0(8)
O31 C31' C32' C33' 32.1(6)
N39 C31' C32' C33' 150.9(5)
C31' C32' C33' O32 86.4(7)
C31' C32' C33' C34' -33.1(7)
C31' O31 C34' C35' 129.5(10)
C31' O31 C34' C33' -3.4(8)
O32 C33' C34' C35' 143.1(8)
C32' C33' C34' C35' -100.8(9)
O32 C33' C34' O31 -93.4(7)
C32' C33' C34' O31 22.7(7)
O31 C34' C35' O33 -73.7(18)
C33' C34' C35' O33 50.1(18)

_cod_duplicate_entry 4112409
